data_4506113
loop_
_publ_author_name
'Park, Ji Hye'
'Lee, Woo Ram'
'Ryu, Dae Won'
'Lim, Kwang Soo'
'Jeong, Eun A.'
'Phang, Won Ju'
'Koh, Eui Kwan'
'Hong, Chang Seop'

_publ_section_title
;
 Sulfate-Incorporated Co(II) Coordination Frameworks with Bis-imidazole
 Bridging Ligands Constructed by Covalent and Noncovalent Interactions
;
_journal_issue 5
_journal_name_full 'Crystal Growth &amp; Design'
_journal_page_first 2691
_journal_paper_doi 10.1021/cg300302n
_journal_volume 12
_journal_year 2012
_chemical_formula_sum 'C15 H18 Co N5 O6 S'
_chemical_formula_weight 455.33
_chemical_name_systematic
;
 ?
;
_space_group_IT_number 14
_symmetry_cell_setting monoclinic
_symmetry_space_group_name_Hall '-P 2yn'
_symmetry_space_group_name_H-M 'P 1 21/n 1'
_atom_sites_solution_hydrogens geom
_atom_sites_solution_primary direct
_atom_sites_solution_secondary difmap
_audit_creation_method SHELXL-97
_cell_angle_alpha 90.00
_cell_angle_beta 110.139(4)
_cell_angle_gamma 90.00
_cell_formula_units_Z 4
_cell_length_a 10.3774(13)
_cell_length_b 13.9064(17)
_cell_length_c 13.7479(16)
_cell_measurement_reflns_used 1800
_cell_measurement_temperature 293(2)
_cell_measurement_theta_max 27.359
_cell_measurement_theta_min 2.595
_cell_volume 1862.7(4)
_computing_cell_refinement 'Bruker SMART APEXll'
_computing_data_collection 'Bruker SMART APEXll'
_computing_data_reduction 'Bruker SAINT'
_computing_molecular_graphics WingX
_computing_publication_material WingX
_computing_structure_refinement 'SHELXL-97 (Sheldrick, 1997)'
_computing_structure_solution SHELXTL
_diffrn_ambient_temperature 293(2)
_diffrn_measured_fraction_theta_full 0.942
_diffrn_measured_fraction_theta_max 0.846
_diffrn_measurement_device_type 'CCD area detector'
_diffrn_measurement_method 'omega scan'
_diffrn_radiation_monochromator graphite
_diffrn_radiation_source 'fine-focus sealed tube'
_diffrn_radiation_type MoK\a
_diffrn_radiation_wavelength 0.71073
_diffrn_reflns_av_R_equivalents 0.0409
_diffrn_reflns_av_sigmaI/netI 0.0637
_diffrn_reflns_limit_h_max 14
_diffrn_reflns_limit_h_min -5
_diffrn_reflns_limit_k_max 18
_diffrn_reflns_limit_k_min -14
_diffrn_reflns_limit_l_max 18
_diffrn_reflns_limit_l_min -19
_diffrn_reflns_number 11141
_diffrn_reflns_theta_full 25.00
_diffrn_reflns_theta_max 30.26
_diffrn_reflns_theta_min 2.14
_exptl_absorpt_coefficient_mu 1.078
_exptl_absorpt_correction_T_max 0.9362
_exptl_absorpt_correction_T_min 0.7896
_exptl_absorpt_correction_type multi-scan
_exptl_absorpt_process_details SADABS
_exptl_crystal_colour violet
_exptl_crystal_density_diffrn 1.624
_exptl_crystal_density_method 'not measured'
_exptl_crystal_description block
_exptl_crystal_F_000 936
_exptl_crystal_size_max 0.23
_exptl_crystal_size_mid 0.15
_exptl_crystal_size_min 0.06
_refine_diff_density_max 0.378
_refine_diff_density_min -0.489
_refine_diff_density_rms 0.086
_refine_ls_extinction_method none
_refine_ls_goodness_of_fit_ref 1.016
_refine_ls_hydrogen_treatment mixed
_refine_ls_matrix_type full
_refine_ls_number_parameters 266
_refine_ls_number_reflns 4702
_refine_ls_number_restraints 0
_refine_ls_restrained_S_all 1.016
_refine_ls_R_factor_all 0.0917
_refine_ls_R_factor_gt 0.0479
_refine_ls_shift/su_max 0.000
_refine_ls_shift/su_mean 0.000
_refine_ls_structure_factor_coef Fsqd
_refine_ls_weighting_details 'calc w=1/[\s^2^(Fo^2^)+(0.0563P)^2^+0.0000P] where P=(Fo^2^+2Fc^2^)/3'
_refine_ls_weighting_scheme calc
_refine_ls_wR_factor_gt 0.1141
_refine_ls_wR_factor_ref 0.1333
_reflns_number_gt 2649
_reflns_number_total 4702
_reflns_threshold_expression >2sigma(I)
_cod_data_source_file cg300302n_si_002.cif
_cod_data_source_block p2(1)_n
_cod_depositor_comments
;
The following automatic conversions were performed:

'_symmetry_cell_setting' value 'Monoclinic' changed to 'monoclinic'
according to /home/saulius/struct/CIF-dictionaries/cif_core.dic
dictionary named 'cif_core.dic' version 2.4.1 from
2010-06-29.

'_exptl_absorpt_correction_type' value 'MULTI-SCAN'
changed to 'multi-scan' according to
/home/saulius/struct/CIF-dictionaries/cif_core.dic dictionary named
'cif_core.dic' version 2.4.1 from 2010-06-29.

Automatic conversion script
Id: cif_fix_values 1715 2011-07-08 13:25:40Z adriana 
;
_cod_original_sg_symbol_H-M P2(1)/n
_cod_database_code 4506113

loop_
_symmetry_equiv_pos_as_xyz
'x, y, z'
'-x+1/2, y+1/2, -z+1/2'
'-x, -y, -z'
'x-1/2, -y-1/2, z-1/2'

loop_
_atom_site_label
_atom_site_type_symbol
_atom_site_fract_x
_atom_site_fract_y
_atom_site_fract_z
_atom_site_U_iso_or_equiv
_atom_site_adp_type
_atom_site_occupancy
_atom_site_symmetry_multiplicity
_atom_site_calc_flag
_atom_site_refinement_flags
Co1 Co 0.5000 0.0000 0.0000 0.02057(16) Uani 1 2 d S
N1 N 0.3821(2) 0.0387(2) -0.15278(18) 0.0240(6) Uani 1 1 d .
C1 C 0.3897(3) 0.1221(3) -0.1971(2) 0.0296(8) Uani 1 1 d .
H1 H 0.4536 0.1700 -0.1669 0.036 Uiso 1 1 calc R
N2 N 0.2924(2) 0.1282(2) -0.29192(19) 0.0285(6) Uani 1 1 d .
H2 H 0.2786 0.1765 -0.3334 0.034 Uiso 1 1 calc R
C2 C 0.2189(3) 0.0436(3) -0.3107(2) 0.0262(7) Uani 1 1 d .
C3 C 0.2758(3) -0.0103(3) -0.2235(2) 0.0278(8) Uani 1 1 d .
H3 H 0.2468 -0.0715 -0.2133 0.033 Uiso 1 1 calc R
C4 C 0.1068(3) 0.0226(3) -0.4075(2) 0.0275(8) Uani 1 1 d .
C5 C 0.0396(3) -0.0651(3) -0.4204(2) 0.0393(10) Uani 1 1 d .
H5 H 0.0661 -0.1097 -0.3667 0.047 Uiso 1 1 calc R
C6 C -0.0659(3) -0.0881(3) -0.5110(3) 0.0400(9) Uani 1 1 d .
H6 H -0.1096 -0.1474 -0.5174 0.048 Uiso 1 1 calc R
O6 O 0.4156(2) 0.12685(18) 0.04518(18) 0.0382(6) Uani 1 1 d .
C13 C 0.4535(4) 0.1670(3) 0.1301(3) 0.0475(10) Uani 1 1 d .
H13 H 0.5252 0.1389 0.1831 0.057 Uiso 1 1 calc R
N5 N 0.4007(3) 0.2465(3) 0.1521(3) 0.0585(10) Uani 1 1 d .
C14 C 0.2876(5) 0.2941(4) 0.0749(5) 0.0844(17) Uani 1 1 d .
H14A H 0.2786 0.2699 0.0075 0.127 Uiso 1 1 calc R
H14B H 0.3047 0.3621 0.0773 0.127 Uiso 1 1 calc R
H14C H 0.2045 0.2820 0.0887 0.127 Uiso 1 1 calc R
C15 C 0.4540(6) 0.2884(4) 0.2554(4) 0.113(2) Uani 1 1 d .
H15A H 0.3861 0.2832 0.2880 0.170 Uiso 1 1 calc R
H15B H 0.4755 0.3549 0.2502 0.170 Uiso 1 1 calc R
H15C H 0.5355 0.2546 0.2959 0.170 Uiso 1 1 calc R
S1 S 0.75589(6) 0.15856(6) -0.00169(6) 0.02059(18) Uani 1 1 d .
O2 O 0.88669(18) 0.12970(16) -0.01325(16) 0.0282(5) Uani 1 1 d .
O3 O 0.67486(19) 0.07095(16) -0.00561(16) 0.0295(5) Uani 1 1 d .
O4 O 0.68101(19) 0.22263(17) -0.08687(16) 0.0331(6) Uani 1 1 d .
O5 O 0.7832(2) 0.20595(18) 0.09814(16) 0.0371(6) Uani 1 1 d .
Co2 Co 1.0000 0.0000 0.0000 0.02334(17) Uani 1 2 d S
O1 O 1.1290(2) 0.07640(18) -0.06551(17) 0.0370(6) Uani 1 1 d .
N3 N 1.1275(2) 0.0443(2) 0.14908(19) 0.0303(7) Uani 1 1 d .
C7 C 1.1073(3) 0.1195(3) 0.1995(2) 0.0320(8) Uani 1 1 d .
H7 H 1.0375 0.1641 0.1720 0.038 Uiso 1 1 calc R
N4 N 1.1998(2) 0.1241(2) 0.29579(19) 0.0330(7) Uani 1 1 d .
H4 H 1.2041 0.1673 0.3415 0.040 Uiso 1 1 calc R
C8 C 1.2865(3) 0.0466(3) 0.3077(2) 0.0279(8) Uani 1 1 d .
C9 C 1.2404(3) -0.0011(3) 0.2162(2) 0.0316(8) Uani 1 1 d .
H9 H 1.2797 -0.0567 0.2012 0.038 Uiso 1 1 calc R
C10 C 1.3969(3) 0.0253(3) 0.4058(2) 0.0263(7) Uani 1 1 d .
C11 C 1.4173(3) 0.0781(3) 0.4954(3) 0.0406(10) Uani 1 1 d .
C12 C 1.4814(3) -0.0527(3) 0.4129(3) 0.0400(10) Uani 1 1 d .
H11 H 1.367(3) 0.130(2) 0.492(2) 0.029(9) Uiso 1 1 d .
H12 H 1.463(4) -0.092(3) 0.353(3) 0.060(12) Uiso 1 1 d .

loop_
_atom_site_aniso_label
_atom_site_aniso_U_11
_atom_site_aniso_U_22
_atom_site_aniso_U_33
_atom_site_aniso_U_23
_atom_site_aniso_U_13
_atom_site_aniso_U_12
Co1 0.0197(2) 0.0208(4) 0.0174(3) 0.0001(3) 0.0015(2) -0.0010(2)
N1 0.0270(12) 0.0232(17) 0.0175(13) 0.0014(13) 0.0022(10) -0.0044(11)
C1 0.0265(13) 0.034(2) 0.0217(17) 0.0014(17) 0.0002(12) -0.0075(15)
N2 0.0295(12) 0.0284(18) 0.0214(14) 0.0064(14) 0.0007(10) -0.0049(12)
C2 0.0232(13) 0.030(2) 0.0203(16) 0.0015(17) 0.0013(12) -0.0069(14)
C3 0.0250(13) 0.028(2) 0.0240(17) -0.0001(17) 0.0004(12) -0.0076(14)
C4 0.0256(13) 0.030(2) 0.0186(16) 0.0035(16) -0.0034(11) -0.0065(14)
C5 0.0408(17) 0.040(3) 0.0238(19) 0.0157(19) -0.0063(14) -0.0132(17)
C6 0.0445(18) 0.036(3) 0.0275(19) 0.0082(19) -0.0032(15) -0.0156(18)
O6 0.0384(12) 0.0352(17) 0.0386(14) -0.0070(14) 0.0104(10) 0.0017(12)
C13 0.0417(18) 0.047(3) 0.049(2) -0.013(2) 0.0098(17) 0.001(2)
N5 0.061(2) 0.046(3) 0.071(3) -0.031(2) 0.0253(19) -0.0013(19)
C14 0.085(3) 0.051(4) 0.124(5) -0.009(4) 0.045(3) 0.019(3)
C15 0.123(4) 0.109(5) 0.111(5) -0.091(4) 0.043(4) -0.025(4)
S1 0.0206(3) 0.0174(4) 0.0207(4) 0.0000(4) 0.0033(2) 0.0001(3)
O2 0.0219(9) 0.0283(14) 0.0338(12) 0.0015(12) 0.0088(8) 0.0036(9)
O3 0.0269(10) 0.0232(14) 0.0388(13) 0.0013(12) 0.0117(9) -0.0069(10)
O4 0.0294(10) 0.0278(15) 0.0346(13) 0.0131(12) 0.0011(9) 0.0001(10)
O5 0.0483(13) 0.0314(16) 0.0278(13) -0.0094(12) 0.0084(10) 0.0046(12)
Co2 0.0219(3) 0.0265(4) 0.0169(3) -0.0020(3) 0.0007(2) 0.0024(3)
O1 0.0330(11) 0.0391(17) 0.0377(14) 0.0073(13) 0.0106(10) 0.0020(11)
N3 0.0308(13) 0.0319(19) 0.0208(14) -0.0037(15) -0.0005(10) 0.0067(13)
C7 0.0319(15) 0.028(2) 0.0267(18) -0.0026(18) -0.0017(13) 0.0090(15)
N4 0.0342(13) 0.034(2) 0.0222(15) -0.0114(15) -0.0011(11) 0.0112(13)
C8 0.0277(14) 0.028(2) 0.0229(17) -0.0021(17) 0.0018(12) 0.0054(14)
C9 0.0327(15) 0.030(2) 0.0237(17) -0.0074(17) -0.0005(13) 0.0127(15)
C10 0.0276(14) 0.029(2) 0.0172(16) -0.0034(16) 0.0007(11) 0.0038(14)
C11 0.0367(17) 0.045(3) 0.029(2) -0.013(2) -0.0025(14) 0.0204(18)
C12 0.0392(17) 0.050(3) 0.0222(19) -0.010(2) -0.0008(14) 0.0147(18)

loop_
_atom_type_symbol
_atom_type_description
_atom_type_scat_dispersion_real
_atom_type_scat_dispersion_imag
_atom_type_scat_source
C C 0.0033 0.0016 'International Tables Vol C Tables 4.2.6.8 and 6.1.1.4'
H H 0.0000 0.0000 'International Tables Vol C Tables 4.2.6.8 and 6.1.1.4'
N N 0.0061 0.0033 'International Tables Vol C Tables 4.2.6.8 and 6.1.1.4'
O O 0.0106 0.0060 'International Tables Vol C Tables 4.2.6.8 and 6.1.1.4'
S S 0.1246 0.1234 'International Tables Vol C Tables 4.2.6.8 and 6.1.1.4'
Co Co 0.3494 0.9721 'International Tables Vol C Tables 4.2.6.8 and 6.1.1.4'

loop_
_geom_angle_atom_site_label_1
_geom_angle_atom_site_label_2
_geom_angle_atom_site_label_3
_geom_angle
_geom_angle_site_symmetry_1
_geom_angle_site_symmetry_3
O3 Co1 O3 180.00(16) 3_655 .
O3 Co1 N1 93.21(9) 3_655 3_655
O3 Co1 N1 86.79(9) . 3_655
O3 Co1 N1 86.79(9) 3_655 .
O3 Co1 N1 93.21(9) . .
N1 Co1 N1 180.00(17) 3_655 .
O3 Co1 O6 93.91(8) 3_655 3_655
O3 Co1 O6 86.09(8) . 3_655
N1 Co1 O6 85.64(10) 3_655 3_655
N1 Co1 O6 94.36(10) . 3_655
O3 Co1 O6 86.09(8) 3_655 .
O3 Co1 O6 93.91(8) . .
N1 Co1 O6 94.36(10) 3_655 .
N1 Co1 O6 85.64(10) . .
O6 Co1 O6 180.00(14) 3_655 .
C1 N1 C3 105.6(3) . .
C1 N1 Co1 125.2(2) . .
C3 N1 Co1 128.9(2) . .
N1 C1 N2 110.9(3) . .
C1 N2 C2 108.0(3) . .
C3 C2 N2 105.1(3) . .
C3 C2 C4 131.2(3) . .
N2 C2 C4 123.7(3) . .
C2 C3 N1 110.4(3) . .
C5 C4 C6 118.2(3) . 3_554
C5 C4 C2 119.9(3) . .
C6 C4 C2 121.9(3) 3_554 .
C6 C5 C4 121.8(3) . .
C5 C6 C4 120.1(3) . 3_554
C13 O6 Co1 128.1(2) . .
O6 C13 N5 125.3(4) . .
C13 N5 C14 121.0(4) . .
C13 N5 C15 120.8(4) . .
C14 N5 C15 118.2(4) . .
O5 S1 O4 110.80(14) . .
O5 S1 O3 109.38(13) . .
O4 S1 O3 109.61(12) . .
O5 S1 O2 109.65(12) . .
O4 S1 O2 109.52(12) . .
O3 S1 O2 107.84(12) . .
S1 O2 Co2 136.35(13) . .
S1 O3 Co1 151.93(14) . .
N3 Co2 N3 180.00(9) . 3_755
N3 Co2 O2 88.80(9) . .
N3 Co2 O2 91.20(9) 3_755 .
N3 Co2 O2 91.20(9) . 3_755
N3 Co2 O2 88.80(9) 3_755 3_755
O2 Co2 O2 180.00(13) . 3_755
N3 Co2 O1 90.59(9) . 3_755
N3 Co2 O1 89.41(9) 3_755 3_755
O2 Co2 O1 92.85(8) . 3_755
O2 Co2 O1 87.15(8) 3_755 3_755
N3 Co2 O1 89.41(9) . .
N3 Co2 O1 90.59(9) 3_755 .
O2 Co2 O1 87.15(8) . .
O2 Co2 O1 92.85(8) 3_755 .
O1 Co2 O1 180.00(15) 3_755 .
C7 N3 C9 105.4(3) . .
C7 N3 Co2 125.8(2) . .
C9 N3 Co2 128.6(2) . .
N3 C7 N4 111.7(3) . .
C7 N4 C8 107.2(3) . .
C9 C8 N4 105.4(3) . .
C9 C8 C10 131.9(3) . .
N4 C8 C10 122.6(3) . .
C8 C9 N3 110.3(3) . .
C12 C10 C11 117.1(3) . .
C12 C10 C8 120.1(3) . .
C11 C10 C8 122.8(3) . .
C12 C11 C10 120.7(3) 3_856 .
C10 C12 C11 122.2(3) . 3_856

loop_
_geom_bond_atom_site_label_1
_geom_bond_atom_site_label_2
_geom_bond_distance
_geom_bond_site_symmetry_2
Co1 O3 2.0901(18) 3_655
Co1 O3 2.0901(18) .
Co1 N1 2.104(2) 3_655
Co1 N1 2.104(2) .
Co1 O6 2.154(2) 3_655
Co1 O6 2.154(2) .
N1 C1 1.325(4) .
N1 C3 1.374(4) .
C1 N2 1.349(4) .
N2 C2 1.378(4) .
C2 C3 1.363(4) .
C2 C4 1.464(4) .
C4 C5 1.386(5) .
C4 C6 1.392(5) 3_554
C5 C6 1.383(4) .
C6 C4 1.392(5) 3_554
O6 C13 1.231(4) .
C13 N5 1.313(5) .
N5 C14 1.444(6) .
N5 C15 1.456(5) .
S1 O5 1.460(2) .
S1 O4 1.464(2) .
S1 O3 1.471(2) .
S1 O2 1.4755(18) .
O2 Co2 2.126(2) .
Co2 N3 2.113(3) .
Co2 N3 2.113(3) 3_755
Co2 O2 2.126(2) 3_755
Co2 O1 2.136(2) 3_755
Co2 O1 2.136(2) .
N3 C7 1.311(4) .
N3 C9 1.370(4) .
C7 N4 1.342(4) .
N4 C8 1.376(4) .
C8 C9 1.355(4) .
C8 C10 1.468(4) .
C10 C12 1.376(5) .
C10 C11 1.386(4) .
C11 C12 1.381(4) 3_856
C12 C11 1.381(4) 3_856
